data_7711902
loop_
_publ_author_name
'Ludwig, Stephan'
'Hamann, Friederike M.'
'Helmdach, Kai'
'Villinger, Alexander'
'Seidel, Wolfram W.'

_publ_section_title
;
 Tuning the potential of redox-active diphosphine ligands based on the
 alkyne complexes
 [Tp*W(CO)L{&#x3b7;<sup>2</sup>-C<sub>2</sub>(PPh<sub>2</sub>)<sub>2</sub>}].
;
_journal_issue 2
_journal_name_full 'Dalton transactions (Cambridge, England : 2003)'
_journal_page_first 326
_journal_page_last 337
_journal_paper_doi 10.1039/d2dt02794a
_journal_volume 52
_journal_year 2023
_chemical_formula_moiety 'C45 H48 B Cl1 N6 O P2 W, 0.893(C5 H12), 0.107(C H2 Cl2)'
_chemical_formula_sum 'C49.57 H58.93 B Cl1.22 N6 O P2 W'
_chemical_formula_weight 1054.46
_chemical_name_systematic
\h2-{bis(diphenylphosphanyl)ethyne}-carbonyl-chlorido-hydrido{tris(3,4,5-trimethylpyrazolyl)borato}-tungsten(II)
_chemical_properties_physical Air-sensitive,Moisture-sensitive
_space_group_crystal_system monoclinic
_space_group_IT_number 14
_space_group_name_Hall '-P 2yn'
_space_group_name_H-M_alt 'P 1 21/n 1'
_atom_sites_solution_hydrogens geom
_audit_creation_method SHELXL-2014/7
_audit_update_record
;
2022-08-18 deposited with the CCDC.	2022-12-12 downloaded from the CCDC.
;
_cell_angle_alpha 90
_cell_angle_beta 99.355(2)
_cell_angle_gamma 90
_cell_formula_units_Z 4
_cell_length_a 13.1334(6)
_cell_length_b 19.3491(8)
_cell_length_c 19.7000(8)
_cell_measurement_reflns_used 9749
_cell_measurement_temperature 123(2)
_cell_measurement_theta_max 35.01
_cell_measurement_theta_min 2.92
_cell_volume 4939.6(4)
_computing_cell_refinement 'Bruker Apex V7.51A'
_computing_data_collection 'Bruker Apex V7.51A'
_computing_data_reduction 'Bruker SAINT'
_computing_molecular_graphics 'ORTEP-3v2.01 (Farrugia, 1997)'
_computing_publication_material 'SHELXL-2014/7 (Sheldrick, 2014)'
_computing_structure_refinement 'SHELXL-2014/7 (Sheldrick, 2014)'
_computing_structure_solution 'Bruker SHELXTL'
_diffrn_ambient_temperature 123(2)
_diffrn_measured_fraction_theta_full 0.995
_diffrn_measured_fraction_theta_max 0.998
_diffrn_measurement_device_type 'Bruker D8 QUEST diffractometer'
_diffrn_measurement_method 'phi and omega scans'
_diffrn_radiation_type MoK\a
_diffrn_radiation_wavelength 0.71073
_diffrn_reflns_av_R_equivalents 0.0324
_diffrn_reflns_av_unetI/netI 0.0208
_diffrn_reflns_Laue_measured_fraction_full 0.995
_diffrn_reflns_Laue_measured_fraction_max 0.998
_diffrn_reflns_limit_h_max 19
_diffrn_reflns_limit_h_min -19
_diffrn_reflns_limit_k_max 29
_diffrn_reflns_limit_k_min -29
_diffrn_reflns_limit_l_max 28
_diffrn_reflns_limit_l_min -29
_diffrn_reflns_number 129485
_diffrn_reflns_point_group_measured_fraction_full 0.995
_diffrn_reflns_point_group_measured_fraction_max 0.998
_diffrn_reflns_theta_full 25.242
_diffrn_reflns_theta_max 32.500
_diffrn_reflns_theta_min 2.627
_diffrn_source 'microfocus sealed tube'
_exptl_absorpt_coefficient_mu 2.511
_exptl_absorpt_correction_T_max 0.7469
_exptl_absorpt_correction_T_min 0.5157
_exptl_absorpt_correction_type multi-scan
_exptl_absorpt_process_details '(SADABS; Sheldrick, 2014)'
_exptl_crystal_colour green
_exptl_crystal_density_diffrn 1.418
_exptl_crystal_description block
_exptl_crystal_F_000 2144
_exptl_crystal_recrystallization_method 'Re-crystallisation from solvent: dichloromethane / n-pentane'
_exptl_crystal_size_max 0.600
_exptl_crystal_size_mid 0.210
_exptl_crystal_size_min 0.130
_refine_diff_density_max 1.954
_refine_diff_density_min -1.092
_refine_diff_density_rms 0.103
_refine_ls_extinction_method none
_refine_ls_goodness_of_fit_ref 1.093
_refine_ls_hydrogen_treatment constr
_refine_ls_matrix_type full
_refine_ls_number_parameters 558
_refine_ls_number_reflns 17834
_refine_ls_number_restraints 5
_refine_ls_restrained_S_all 1.095
_refine_ls_R_factor_all 0.0339
_refine_ls_R_factor_gt 0.0251
_refine_ls_shift/su_max 0.004
_refine_ls_shift/su_mean 0.000
_refine_ls_structure_factor_coef Fsqd
_refine_ls_weighting_details 'w=1/[\s^2^(Fo^2^)+(0.0226P)^2^+7.4289P] where P=(Fo^2^+2Fc^2^)/3'
_refine_ls_weighting_scheme calc
_refine_ls_wR_factor_gt 0.0577
_refine_ls_wR_factor_ref 0.0627
_reflns_Friedel_coverage 0.000
_reflns_number_gt 15411
_reflns_number_total 17834
_reflns_threshold_expression 'I > 2\s(I)'
_cod_data_source_file d2dt02794a2.cif
_cod_data_source_block is_sl363
_cod_depositor_comments 'Adding full bibliography for 7711895--7711909.cif.'
_cod_original_sg_symbol_H-M 'P 21/n'
_cod_database_code 7711902
_shelx_shelxl_version_number 2014/7
_shelx_space_group_comment
;
The symmetry employed for this shelxl refinement is uniquely defined
by the following loop, which should always be used as a source of
symmetry information in preference to the above space-group names.
They are only intended as comments.
;
_shelx_estimated_absorpt_t_min 0.314
_shelx_estimated_absorpt_t_max 0.736

loop_
_space_group_symop_operation_xyz
'x, y, z'
'-x+1/2, y+1/2, -z+1/2'
'-x, -y, -z'
'x-1/2, -y-1/2, z-1/2'

loop_
_atom_site_label
_atom_site_type_symbol
_atom_site_fract_x
_atom_site_fract_y
_atom_site_fract_z
_atom_site_U_iso_or_equiv
_atom_site_adp_type
_atom_site_occupancy
_atom_site_site_symmetry_order
_atom_site_calc_flag
_atom_site_refinement_flags_posn
_atom_site_refinement_flags_adp
_atom_site_refinement_flags_occupancy
_atom_site_disorder_assembly
_atom_site_disorder_group
C46A C 0.9155(6) 0.3200(4) -0.0028(4) 0.118(3) Uiso 0.893(4) 1 d . U P A 1
H46A H 0.8796 0.2877 0.0235 0.177 Uiso 0.893(4) 1 calc R U P A 1
H46B H 0.9237 0.2988 -0.0468 0.177 Uiso 0.893(4) 1 calc R U P A 1
H46C H 0.8751 0.3626 -0.0114 0.177 Uiso 0.893(4) 1 calc R U P A 1
C47A C 1.0183(5) 0.3363(3) 0.0367(3) 0.0857(16) Uiso 0.893(4) 1 d . U P A 1
H47A H 1.0094 0.3448 0.0850 0.103 Uiso 0.893(4) 1 calc R U P A 1
H47B H 1.0616 0.2945 0.0368 0.103 Uiso 0.893(4) 1 calc R U P A 1
C48A C 1.0775(4) 0.3951(3) 0.0150(3) 0.0707(13) Uiso 0.893(4) 1 d . U P A 1
H48A H 1.0363 0.4376 0.0172 0.085 Uiso 0.893(4) 1 calc R U P A 1
H48B H 1.0846 0.3879 -0.0338 0.085 Uiso 0.893(4) 1 calc R U P A 1
C49A C 1.1826(5) 0.4071(4) 0.0552(4) 0.0898(17) Uiso 0.893(4) 1 d . U P A 1
H49A H 1.1736 0.4020 0.1038 0.108 Uiso 0.893(4) 1 calc R U P A 1
H49B H 1.2233 0.3664 0.0450 0.108 Uiso 0.893(4) 1 calc R U P A 1
C50A C 1.2532(10) 0.4658(6) 0.0551(7) 0.179(5) Uiso 0.893(4) 1 d . U P A 1
H50A H 1.3131 0.4516 0.0346 0.268 Uiso 0.893(4) 1 calc R U P A 1
H50B H 1.2763 0.4812 0.1025 0.268 Uiso 0.893(4) 1 calc R U P A 1
H50C H 1.2174 0.5037 0.0282 0.268 Uiso 0.893(4) 1 calc R U P A 1
C46B C 1.127(5) 0.431(2) 0.027(3) 0.100(17) Uiso 0.107(4) 1 d D . P A 2
H46D H 1.1123 0.4071 -0.0183 0.120 Uiso 0.107(4) 1 calc R U P A 2
H46E H 1.0676 0.4617 0.0297 0.120 Uiso 0.107(4) 1 calc R U P A 2
Cl2 Cl 1.2288(10) 0.4796(6) 0.0265(7) 0.072(3) Uiso 0.107(4) 1 d D . P A 2
Cl3 Cl 1.1303(12) 0.3718(8) 0.0871(8) 0.099(5) Uiso 0.107(4) 1 d D . P A 2
B1 B 1.03807(16) 0.32236(11) 0.37709(11) 0.0154(3) Uani 1 1 d . . . . .
H1 H 1.1147 0.3218 0.3797 0.019 Uiso 1 1 calc R U . . .
N1 N 0.89206(12) 0.23717(8) 0.36745(8) 0.0147(3) Uani 1 1 d . . . . .
N2 N 0.99485(12) 0.24881(8) 0.36761(8) 0.0155(3) Uani 1 1 d . . . . .
N3 N 0.90787(12) 0.36238(8) 0.45033(8) 0.0147(3) Uani 1 1 d . . . . .
N4 N 1.00911(12) 0.35402(8) 0.44316(8) 0.0150(3) Uani 1 1 d . . . . .
N5 N 0.88402(12) 0.38206(8) 0.30848(8) 0.0140(3) Uani 1 1 d . . . . .
N6 N 0.98785(12) 0.36813(8) 0.31675(8) 0.0150(3) Uani 1 1 d . . . . .
O1 O 0.68373(12) 0.46728(8) 0.39430(8) 0.0229(3) Uani 1 1 d . . . . .
P1 P 0.69161(4) 0.21810(3) 0.21238(3) 0.01770(9) Uani 1 1 d . . . . .
P2 P 0.52221(4) 0.36645(3) 0.26690(3) 0.01829(9) Uani 1 1 d . . . . .
W1 W 0.78386(2) 0.32596(2) 0.36722(2) 0.01124(2) Uani 1 1 d . . . . .
Cl1 Cl 0.72120(4) 0.26288(3) 0.45859(3) 0.02043(9) Uani 1 1 d . . . . .
C1 C 0.70714(14) 0.28159(9) 0.27966(9) 0.0144(3) Uani 1 1 d . . . . .
C2 C 0.64663(13) 0.33009(9) 0.29978(9) 0.0136(3) Uani 1 1 d . . . . .
C3 C 0.71704(14) 0.41319(10) 0.38578(10) 0.0161(3) Uani 1 1 d . . . . .
C4 C 0.47456(14) 0.39806(11) 0.34334(11) 0.0195(4) Uani 1 1 d . . . . .
C5 C 0.49010(17) 0.36377(13) 0.40652(12) 0.0260(4) Uani 1 1 d . . . . .
H5 H 0.5257 0.3209 0.4110 0.031 Uiso 1 1 calc R U . . .
C6 C 0.45383(18) 0.39192(14) 0.46272(13) 0.0309(5) Uani 1 1 d . . . . .
H6 H 0.4648 0.3683 0.5056 0.037 Uiso 1 1 calc R U . . .
C7 C 0.40160(18) 0.45441(14) 0.45653(14) 0.0323(5) Uani 1 1 d . . . . .
H7 H 0.3780 0.4740 0.4954 0.039 Uiso 1 1 calc R U . . .
C8 C 0.38385(18) 0.48808(12) 0.39425(15) 0.0312(5) Uani 1 1 d . . . . .
H8 H 0.3466 0.5304 0.3899 0.037 Uiso 1 1 calc R U . . .
C9 C 0.42036(16) 0.46024(11) 0.33739(13) 0.0242(4) Uani 1 1 d . . . . .
H9 H 0.4082 0.4838 0.2945 0.029 Uiso 1 1 calc R U . . .
C10 C 0.44344(15) 0.28835(12) 0.24904(11) 0.0228(4) Uani 1 1 d . . . . .
C11 C 0.35898(18) 0.29240(16) 0.19589(13) 0.0338(5) Uani 1 1 d . . . . .
H11 H 0.3456 0.3341 0.1705 0.041 Uiso 1 1 calc R U . . .
C12 C 0.2944(2) 0.23555(19) 0.17995(16) 0.0452(8) Uani 1 1 d . . . . .
H12 H 0.2372 0.2387 0.1438 0.054 Uiso 1 1 calc R U . . .
C13 C 0.3127(2) 0.17543(17) 0.21593(19) 0.0471(8) Uani 1 1 d . . . . .
H13 H 0.2685 0.1368 0.2045 0.057 Uiso 1 1 calc R U . . .
C14 C 0.3957(2) 0.17038(15) 0.26929(19) 0.0424(7) Uani 1 1 d . . . . .
H14 H 0.4078 0.1286 0.2946 0.051 Uiso 1 1 calc R U . . .
C15 C 0.46135(18) 0.22691(13) 0.28564(14) 0.0302(5) Uani 1 1 d . . . . .
H15 H 0.5184 0.2233 0.3219 0.036 Uiso 1 1 calc R U . . .
C16 C 0.6897(2) 0.32684(16) 0.11456(14) 0.0386(6) Uani 1 1 d . . . . .
H16 H 0.7583 0.3371 0.1356 0.046 Uiso 1 1 calc R U . . .
C17 C 0.6411(3) 0.3677(2) 0.06062(16) 0.0563(9) Uani 1 1 d . . . . .
H17 H 0.6762 0.4061 0.0453 0.068 Uiso 1 1 calc R U . . .
C18 C 0.5413(3) 0.3522(2) 0.02934(15) 0.0590(10) Uani 1 1 d . . . . .
H18 H 0.5076 0.3808 -0.0066 0.071 Uiso 1 1 calc R U . . .
C19 C 0.4910(2) 0.2956(2) 0.05014(15) 0.0522(9) Uani 1 1 d . . . . .
H19 H 0.4237 0.2842 0.0274 0.063 Uiso 1 1 calc R U . . .
C20 C 0.53885(18) 0.25514(15) 0.10449(13) 0.0350(6) Uani 1 1 d . . . . .
H20 H 0.5037 0.2163 0.1191 0.042 Uiso 1 1 calc R U . . .
C21 C 0.63802(17) 0.27115(12) 0.13768(11) 0.0247(4) Uani 1 1 d . . . . .
C22 C 0.82194(14) 0.19985(10) 0.19614(10) 0.0163(3) Uani 1 1 d . . . . .
C23 C 0.83838(15) 0.13305(10) 0.17260(10) 0.0186(3) Uani 1 1 d . . . . .
H23 H 0.7843 0.1000 0.1689 0.022 Uiso 1 1 calc R U . . .
C24 C 0.93260(16) 0.11456(11) 0.15463(11) 0.0235(4) Uani 1 1 d . . . . .
H24 H 0.9422 0.0695 0.1376 0.028 Uiso 1 1 calc R U . . .
C25 C 1.01283(17) 0.16224(12) 0.16169(12) 0.0266(4) Uani 1 1 d . . . . .
H25 H 1.0776 0.1497 0.1498 0.032 Uiso 1 1 calc R U . . .
C26 C 0.99824(16) 0.22825(12) 0.18608(12) 0.0241(4) Uani 1 1 d . . . . .
H26 H 1.0534 0.2606 0.1914 0.029 Uiso 1 1 calc R U . . .
C27 C 0.90319(15) 0.24717(10) 0.20270(10) 0.0194(4) Uani 1 1 d . . . . .
H27 H 0.8935 0.2926 0.2186 0.023 Uiso 1 1 calc R U . . .
C28 C 0.87781(16) 0.16829(10) 0.36005(10) 0.0180(3) Uani 1 1 d . . . . .
C29 C 0.97179(17) 0.13610(10) 0.35442(11) 0.0211(4) Uani 1 1 d . . . . .
C30 C 1.04402(16) 0.18841(11) 0.35994(11) 0.0205(4) Uani 1 1 d . . . . .
C31 C 0.77733(18) 0.13248(11) 0.35909(13) 0.0267(4) Uani 1 1 d . . . . .
H31A H 0.7839 0.0984 0.3964 0.040 Uiso 1 1 calc R U . . .
H31B H 0.7575 0.1090 0.3148 0.040 Uiso 1 1 calc R U . . .
H31C H 0.7243 0.1664 0.3655 0.040 Uiso 1 1 calc R U . . .
C32 C 0.9876(2) 0.06004(12) 0.34497(14) 0.0328(5) Uani 1 1 d . . . . .
H32A H 1.0613 0.0506 0.3467 0.049 Uiso 1 1 calc R U . . .
H32B H 0.9496 0.0454 0.3003 0.049 Uiso 1 1 calc R U . . .
H32C H 0.9623 0.0344 0.3818 0.049 Uiso 1 1 calc R U . . .
C33 C 1.15723(18) 0.18466(14) 0.35946(15) 0.0339(5) Uani 1 1 d . . . . .
H33A H 1.1775 0.1364 0.3547 0.051 Uiso 1 1 calc R U . . .
H33B H 1.1944 0.2035 0.4027 0.051 Uiso 1 1 calc R U . . .
H33C H 1.1743 0.2116 0.3207 0.051 Uiso 1 1 calc R U . . .
C34 C 0.90780(15) 0.39743(9) 0.50979(9) 0.0157(3) Uani 1 1 d . . . . .
C35 C 1.00907(16) 0.41250(10) 0.54015(10) 0.0172(3) Uani 1 1 d . . . . .
C36 C 1.07115(15) 0.38373(10) 0.49694(10) 0.0165(3) Uani 1 1 d . . . . .
C37 C 0.81346(17) 0.41568(12) 0.53878(11) 0.0241(4) Uani 1 1 d . . . . .
H37A H 0.8264 0.4087 0.5887 0.036 Uiso 1 1 calc R U . . .
H37B H 0.7561 0.3861 0.5181 0.036 Uiso 1 1 calc R U . . .
H37C H 0.7958 0.4642 0.5286 0.036 Uiso 1 1 calc R U . . .
C38 C 1.04213(19) 0.45102(11) 0.60603(11) 0.0252(4) Uani 1 1 d . . . . .
H38A H 1.1133 0.4672 0.6080 0.038 Uiso 1 1 calc R U . . .
H38B H 1.0382 0.4203 0.6451 0.038 Uiso 1 1 calc R U . . .
H38C H 0.9965 0.4908 0.6081 0.038 Uiso 1 1 calc R U . . .
C39 C 1.18575(16) 0.38090(13) 0.50486(12) 0.0267(4) Uani 1 1 d . . . . .
H39A H 1.2158 0.4131 0.5411 0.040 Uiso 1 1 calc R U . . .
H39B H 1.2076 0.3939 0.4613 0.040 Uiso 1 1 calc R U . . .
H39C H 1.2093 0.3339 0.5174 0.040 Uiso 1 1 calc R U . . .
C40 C 0.86448(16) 0.42901(10) 0.25715(10) 0.0183(3) Uani 1 1 d . . . . .
C41 C 0.95549(17) 0.44438(11) 0.23177(11) 0.0228(4) Uani 1 1 d . . . . .
C42 C 1.03201(16) 0.40577(11) 0.27143(10) 0.0202(4) Uani 1 1 d . . . . .
C43 C 0.76097(18) 0.45993(12) 0.23331(12) 0.0266(4) Uani 1 1 d . . . . .
H43A H 0.7647 0.4909 0.1944 0.040 Uiso 1 1 calc R U . . .
H43B H 0.7391 0.4862 0.2710 0.040 Uiso 1 1 calc R U . . .
H43C H 0.7110 0.4231 0.2188 0.040 Uiso 1 1 calc R U . . .
C44 C 0.9655(2) 0.49335(15) 0.17440(15) 0.0399(6) Uani 1 1 d . . . . .
H44A H 1.0374 0.4942 0.1667 0.060 Uiso 1 1 calc R U . . .
H44B H 0.9449 0.5398 0.1866 0.060 Uiso 1 1 calc R U . . .
H44C H 0.9209 0.4781 0.1323 0.060 Uiso 1 1 calc R U . . .
C45 C 1.14559(18) 0.40372(15) 0.27015(13) 0.0322(5) Uani 1 1 d . . . . .
H45A H 1.1616 0.4333 0.2329 0.048 Uiso 1 1 calc R U . . .
H45B H 1.1666 0.3561 0.2625 0.048 Uiso 1 1 calc R U . . .
H45C H 1.1830 0.4205 0.3142 0.048 Uiso 1 1 calc R U . . .

loop_
_atom_site_aniso_label
_atom_site_aniso_U_11
_atom_site_aniso_U_22
_atom_site_aniso_U_33
_atom_site_aniso_U_23
_atom_site_aniso_U_13
_atom_site_aniso_U_12
B1 0.0114(8) 0.0198(9) 0.0151(9) -0.0031(7) 0.0022(7) -0.0003(7)
N1 0.0132(7) 0.0139(6) 0.0169(7) -0.0019(5) 0.0016(5) 0.0003(5)
N2 0.0126(7) 0.0177(7) 0.0159(7) -0.0031(5) 0.0014(5) 0.0025(5)
N3 0.0122(6) 0.0173(7) 0.0145(7) -0.0034(5) 0.0019(5) 0.0010(5)
N4 0.0120(6) 0.0176(7) 0.0150(7) -0.0023(5) 0.0015(5) -0.0011(5)
N5 0.0133(7) 0.0140(6) 0.0144(7) -0.0017(5) 0.0016(5) 0.0000(5)
N6 0.0119(6) 0.0179(7) 0.0155(7) -0.0032(5) 0.0028(5) -0.0035(5)
O1 0.0222(7) 0.0180(6) 0.0274(8) -0.0060(6) 0.0011(6) 0.0042(5)
P1 0.0129(2) 0.0190(2) 0.0208(2) -0.00888(18) 0.00149(17) -0.00102(17)
P2 0.0129(2) 0.0229(2) 0.0183(2) -0.00290(18) 0.00040(17) 0.00508(17)
W1 0.00963(3) 0.01137(3) 0.01255(3) -0.00214(2) 0.00131(2) 0.00043(2)
Cl1 0.0188(2) 0.0226(2) 0.0208(2) 0.00415(16) 0.00608(16) 0.00053(16)
C1 0.0121(7) 0.0150(7) 0.0163(8) -0.0030(6) 0.0025(6) -0.0005(6)
C2 0.0108(7) 0.0153(7) 0.0144(7) -0.0018(6) 0.0009(6) 0.0007(6)
C3 0.0136(8) 0.0181(8) 0.0160(8) -0.0027(6) 0.0007(6) -0.0007(6)
C4 0.0110(8) 0.0239(9) 0.0238(9) -0.0071(7) 0.0032(7) 0.0004(7)
C5 0.0204(9) 0.0333(11) 0.0247(10) -0.0045(8) 0.0052(8) 0.0053(8)
C6 0.0237(10) 0.0454(14) 0.0250(11) -0.0092(10) 0.0079(9) -0.0029(10)
C7 0.0209(10) 0.0372(12) 0.0428(14) -0.0218(11) 0.0166(10) -0.0100(9)
C8 0.0217(10) 0.0244(10) 0.0518(15) -0.0134(10) 0.0188(10) -0.0020(8)
C9 0.0155(9) 0.0204(9) 0.0382(12) -0.0046(8) 0.0089(8) 0.0000(7)
C10 0.0115(8) 0.0316(10) 0.0248(10) -0.0119(8) 0.0019(7) 0.0017(7)
C11 0.0183(10) 0.0494(15) 0.0314(12) -0.0143(11) -0.0030(9) 0.0025(10)
C12 0.0191(11) 0.068(2) 0.0460(16) -0.0272(15) -0.0029(10) -0.0058(12)
C13 0.0247(12) 0.0548(18) 0.063(2) -0.0328(16) 0.0121(12) -0.0158(12)
C14 0.0292(13) 0.0353(13) 0.064(2) -0.0126(13) 0.0133(13) -0.0091(10)
C15 0.0184(10) 0.0320(11) 0.0399(13) -0.0081(10) 0.0038(9) -0.0040(8)
C16 0.0332(13) 0.0548(17) 0.0265(12) 0.0078(11) 0.0005(10) 0.0051(12)
C17 0.057(2) 0.078(3) 0.0327(15) 0.0214(16) 0.0040(14) 0.0143(18)
C18 0.060(2) 0.095(3) 0.0186(12) 0.0039(15) -0.0039(13) 0.034(2)
C19 0.0373(15) 0.082(2) 0.0302(14) -0.0269(15) -0.0167(12) 0.0271(16)
C20 0.0227(11) 0.0461(14) 0.0323(12) -0.0236(11) -0.0078(9) 0.0109(10)
C21 0.0204(9) 0.0345(11) 0.0174(9) -0.0111(8) -0.0022(7) 0.0079(8)
C22 0.0156(8) 0.0180(8) 0.0150(8) -0.0046(6) 0.0017(6) 0.0011(6)
C23 0.0182(8) 0.0178(8) 0.0190(9) -0.0048(7) 0.0007(7) 0.0017(7)
C24 0.0207(9) 0.0235(9) 0.0257(10) -0.0099(8) 0.0016(8) 0.0045(7)
C25 0.0174(9) 0.0325(11) 0.0303(11) -0.0117(9) 0.0046(8) 0.0032(8)
C26 0.0172(9) 0.0288(10) 0.0264(10) -0.0097(8) 0.0042(8) -0.0035(8)
C27 0.0177(8) 0.0194(8) 0.0207(9) -0.0080(7) 0.0022(7) -0.0005(7)
C28 0.0207(9) 0.0141(8) 0.0181(8) -0.0019(6) 0.0005(7) 0.0027(6)
C29 0.0256(10) 0.0173(8) 0.0193(9) -0.0030(7) 0.0005(7) 0.0076(7)
C30 0.0201(9) 0.0224(9) 0.0189(9) -0.0033(7) 0.0029(7) 0.0087(7)
C31 0.0284(11) 0.0147(8) 0.0368(12) -0.0022(8) 0.0044(9) -0.0041(8)
C32 0.0412(14) 0.0185(9) 0.0373(13) -0.0050(9) 0.0021(11) 0.0106(9)
C33 0.0210(10) 0.0357(13) 0.0460(15) -0.0041(11) 0.0083(10) 0.0134(9)
C34 0.0205(8) 0.0135(7) 0.0129(8) -0.0027(6) 0.0020(6) 0.0019(6)
C35 0.0225(9) 0.0145(7) 0.0129(8) -0.0015(6) -0.0017(7) -0.0011(7)
C36 0.0167(8) 0.0175(8) 0.0142(8) 0.0002(6) -0.0005(6) -0.0041(6)
C37 0.0237(10) 0.0316(11) 0.0172(9) -0.0058(8) 0.0039(7) 0.0074(8)
C38 0.0320(11) 0.0232(9) 0.0181(9) -0.0074(7) -0.0030(8) -0.0020(8)
C39 0.0155(9) 0.0395(12) 0.0236(10) -0.0042(9) -0.0014(7) -0.0081(8)
C40 0.0236(9) 0.0138(8) 0.0177(8) -0.0001(6) 0.0039(7) -0.0008(7)
C41 0.0281(10) 0.0210(9) 0.0203(9) 0.0014(7) 0.0069(8) -0.0054(8)
C42 0.0205(9) 0.0223(9) 0.0190(9) -0.0039(7) 0.0067(7) -0.0071(7)
C43 0.0283(11) 0.0263(10) 0.0255(10) 0.0086(8) 0.0052(8) 0.0077(8)
C44 0.0457(16) 0.0387(14) 0.0379(14) 0.0155(11) 0.0150(12) -0.0046(12)
C45 0.0216(10) 0.0474(14) 0.0299(12) 0.0007(10) 0.0110(9) -0.0108(10)

loop_
_atom_type_symbol
_atom_type_description
_atom_type_scat_dispersion_real
_atom_type_scat_dispersion_imag
_atom_type_scat_source
C C 0.0033 0.0016 'International Tables Vol C Tables 4.2.6.8 and 6.1.1.4'
H H 0.0000 0.0000 'International Tables Vol C Tables 4.2.6.8 and 6.1.1.4'
B B 0.0013 0.0007 'International Tables Vol C Tables 4.2.6.8 and 6.1.1.4'
N N 0.0061 0.0033 'International Tables Vol C Tables 4.2.6.8 and 6.1.1.4'
O O 0.0106 0.0060 'International Tables Vol C Tables 4.2.6.8 and 6.1.1.4'
P P 0.1023 0.0942 'International Tables Vol C Tables 4.2.6.8 and 6.1.1.4'
W W -0.8490 6.8722 'International Tables Vol C Tables 4.2.6.8 and 6.1.1.4'
Cl Cl 0.1484 0.1585 'International Tables Vol C Tables 4.2.6.8 and 6.1.1.4'

loop_
_geom_angle_atom_site_label_1
_geom_angle_atom_site_label_2
_geom_angle_atom_site_label_3
_geom_angle
_geom_angle_site_symmetry_1
_geom_angle_site_symmetry_3
_geom_angle_publ_flag
C47A C46A H46A 109.5 . . ?
C47A C46A H46B 109.5 . . ?
H46A C46A H46B 109.5 . . ?
C47A C46A H46C 109.5 . . ?
H46A C46A H46C 109.5 . . ?
H46B C46A H46C 109.5 . . ?
C48A C47A C46A 119.3(6) . . ?
C48A C47A H47A 107.5 . . ?
C46A C47A H47A 107.5 . . ?
C48A C47A H47B 107.5 . . ?
C46A C47A H47B 107.5 . . ?
H47A C47A H47B 107.0 . . ?
C47A C48A C49A 116.7(5) . . ?
C47A C48A H48A 108.1 . . ?
C49A C48A H48A 108.1 . . ?
C47A C48A H48B 108.1 . . ?
C49A C48A H48B 108.1 . . ?
H48A C48A H48B 107.3 . . ?
C50A C49A C48A 130.6(8) . . ?
C50A C49A H49A 104.6 . . ?
C48A C49A H49A 104.6 . . ?
C50A C49A H49B 104.6 . . ?
C48A C49A H49B 104.6 . . ?
H49A C49A H49B 105.7 . . ?
C49A C50A H50A 109.5 . . ?
C49A C50A H50B 109.5 . . ?
H50A C50A H50B 109.5 . . ?
C49A C50A H50C 109.5 . . ?
H50A C50A H50C 109.5 . . ?
H50B C50A H50C 109.5 . . ?
Cl2 C46B Cl3 118(4) . . ?
Cl2 C46B H46D 107.7 . . ?
Cl3 C46B H46D 107.7 . . ?
Cl2 C46B H46E 107.7 . . ?
Cl3 C46B H46E 107.7 . . ?
H46D C46B H46E 107.1 . . ?
N2 B1 N4 109.56(15) . . ?
N2 B1 N6 109.63(15) . . ?
N4 B1 N6 106.82(15) . . ?
N2 B1 H1 110.3 . . ?
N4 B1 H1 110.3 . . ?
N6 B1 H1 110.3 . . ?
C28 N1 N2 106.39(15) . . ?
C28 N1 W1 133.10(13) . . ?
N2 N1 W1 120.10(11) . . ?
C30 N2 N1 110.21(16) . . ?
C30 N2 B1 129.84(17) . . ?
N1 N2 B1 119.94(15) . . ?
C34 N3 N4 106.61(15) . . ?
C34 N3 W1 133.72(13) . . ?
N4 N3 W1 119.53(11) . . ?
C36 N4 N3 109.86(15) . . ?
C36 N4 B1 129.01(16) . . ?
N3 N4 B1 120.74(15) . . ?
C40 N5 N6 106.53(15) . . ?
C40 N5 W1 132.42(13) . . ?
N6 N5 W1 120.85(12) . . ?
C42 N6 N5 109.85(16) . . ?
C42 N6 B1 129.95(16) . . ?
N5 N6 B1 119.75(15) . . ?
C1 P1 C22 105.34(8) . . ?
C1 P1 C21 101.07(9) . . ?
C22 P1 C21 102.44(10) . . ?
C2 P2 C4 104.29(9) . . ?
C2 P2 C10 101.41(9) . . ?
C4 P2 C10 100.13(9) . . ?
C3 W1 C1 110.17(7) . . ?
C3 W1 C2 73.50(7) . . ?
C1 W1 C2 37.89(7) . . ?
C3 W1 N5 89.84(7) . . ?
C1 W1 N5 91.06(7) . . ?
C2 W1 N5 100.29(7) . . ?
C3 W1 N3 83.50(7) . . ?
C1 W1 N3 162.95(6) . . ?
C2 W1 N3 156.99(6) . . ?
N5 W1 N3 78.48(6) . . ?
C3 W1 N1 165.02(7) . . ?
C1 W1 N1 84.52(6) . . ?
C2 W1 N1 121.46(6) . . ?
N5 W1 N1 86.87(6) . . ?
N3 W1 N1 81.53(6) . . ?
C3 W1 Cl1 94.50(6) . . ?
C1 W1 Cl1 103.59(5) . . ?
C2 W1 Cl1 97.55(5) . . ?
N5 W1 Cl1 162.15(4) . . ?
N3 W1 Cl1 84.81(4) . . ?
N1 W1 Cl1 84.48(4) . . ?
C2 C1 P1 134.50(15) . . ?
C2 C1 W1 71.84(11) . . ?
P1 C1 W1 153.36(11) . . ?
C1 C2 P2 136.01(15) . . ?
C1 C2 W1 70.27(11) . . ?
P2 C2 W1 153.55(10) . . ?
O1 C3 W1 174.45(17) . . ?
C9 C4 C5 118.95(19) . . ?
C9 C4 P2 117.29(17) . . ?
C5 C4 P2 123.76(16) . . ?
C6 C5 C4 120.4(2) . . ?
C6 C5 H5 119.8 . . ?
C4 C5 H5 119.8 . . ?
C7 C6 C5 120.1(2) . . ?
C7 C6 H6 119.9 . . ?
C5 C6 H6 119.9 . . ?
C8 C7 C6 120.1(2) . . ?
C8 C7 H7 119.9 . . ?
C6 C7 H7 119.9 . . ?
C7 C8 C9 120.2(2) . . ?
C7 C8 H8 119.9 . . ?
C9 C8 H8 119.9 . . ?
C4 C9 C8 120.2(2) . . ?
C4 C9 H9 119.9 . . ?
C8 C9 H9 119.9 . . ?
C15 C10 C11 118.9(2) . . ?
C15 C10 P2 124.25(16) . . ?
C11 C10 P2 116.9(2) . . ?
C12 C11 C10 120.3(3) . . ?
C12 C11 H11 119.9 . . ?
C10 C11 H11 119.9 . . ?
C13 C12 C11 120.5(3) . . ?
C13 C12 H12 119.8 . . ?
C11 C12 H12 119.8 . . ?
C12 C13 C14 120.2(3) . . ?
C12 C13 H13 119.9 . . ?
C14 C13 H13 119.9 . . ?
C13 C14 C15 119.9(3) . . ?
C13 C14 H14 120.1 . . ?
C15 C14 H14 120.1 . . ?
C10 C15 C14 120.2(2) . . ?
C10 C15 H15 119.9 . . ?
C14 C15 H15 119.9 . . ?
C21 C16 C17 120.2(3) . . ?
C21 C16 H16 119.9 . . ?
C17 C16 H16 119.9 . . ?
C18 C17 C16 119.9(4) . . ?
C18 C17 H17 120.1 . . ?
C16 C17 H17 120.1 . . ?
C19 C18 C17 120.3(3) . . ?
C19 C18 H18 119.8 . . ?
C17 C18 H18 119.8 . . ?
C18 C19 C20 119.9(3) . . ?
C18 C19 H19 120.1 . . ?
C20 C19 H19 120.1 . . ?
C19 C20 C21 120.4(3) . . ?
C19 C20 H20 119.8 . . ?
C21 C20 H20 119.8 . . ?
C16 C21 C20 119.2(2) . . ?
C16 C21 P1 123.50(18) . . ?
C20 C21 P1 117.3(2) . . ?
C27 C22 C23 118.61(17) . . ?
C27 C22 P1 125.53(14) . . ?
C23 C22 P1 115.81(14) . . ?
C24 C23 C22 120.90(19) . . ?
C24 C23 H23 119.5 . . ?
C22 C23 H23 119.5 . . ?
C23 C24 C25 119.74(19) . . ?
C23 C24 H24 120.1 . . ?
C25 C24 H24 120.1 . . ?
C26 C25 C24 120.0(2) . . ?
C26 C25 H25 120.0 . . ?
C24 C25 H25 120.0 . . ?
C25 C26 C27 120.2(2) . . ?
C25 C26 H26 119.9 . . ?
C27 C26 H26 119.9 . . ?
C26 C27 C22 120.51(18) . . ?
C26 C27 H27 119.7 . . ?
C22 C27 H27 119.7 . . ?
N1 C28 C29 109.78(18) . . ?
N1 C28 C31 124.61(18) . . ?
C29 C28 C31 125.60(18) . . ?
C30 C29 C28 105.70(17) . . ?
C30 C29 C32 128.4(2) . . ?
C28 C29 C32 125.9(2) . . ?
N2 C30 C29 107.91(17) . . ?
N2 C30 C33 122.4(2) . . ?
C29 C30 C33 129.64(19) . . ?
C28 C31 H31A 109.5 . . ?
C28 C31 H31B 109.5 . . ?
H31A C31 H31B 109.5 . . ?
C28 C31 H31C 109.5 . . ?
H31A C31 H31C 109.5 . . ?
H31B C31 H31C 109.5 . . ?
C29 C32 H32A 109.5 . . ?
C29 C32 H32B 109.5 . . ?
H32A C32 H32B 109.5 . . ?
C29 C32 H32C 109.5 . . ?
H32A C32 H32C 109.5 . . ?
H32B C32 H32C 109.5 . . ?
C30 C33 H33A 109.5 . . ?
C30 C33 H33B 109.5 . . ?
H33A C33 H33B 109.5 . . ?
C30 C33 H33C 109.5 . . ?
H33A C33 H33C 109.5 . . ?
H33B C33 H33C 109.5 . . ?
N3 C34 C35 109.90(17) . . ?
N3 C34 C37 124.65(17) . . ?
C35 C34 C37 125.44(17) . . ?
C36 C35 C34 105.49(16) . . ?
C36 C35 C38 127.92(19) . . ?
C34 C35 C38 126.59(19) . . ?
N4 C36 C35 108.14(16) . . ?
N4 C36 C39 122.37(18) . . ?
C35 C36 C39 129.45(18) . . ?
C34 C37 H37A 109.5 . . ?
C34 C37 H37B 109.5 . . ?
H37A C37 H37B 109.5 . . ?
C34 C37 H37C 109.5 . . ?
H37A C37 H37C 109.5 . . ?
H37B C37 H37C 109.5 . . ?
C35 C38 H38A 109.5 . . ?
C35 C38 H38B 109.5 . . ?
H38A C38 H38B 109.5 . . ?
C35 C38 H38C 109.5 . . ?
H38A C38 H38C 109.5 . . ?
H38B C38 H38C 109.5 . . ?
C36 C39 H39A 109.5 . . ?
C36 C39 H39B 109.5 . . ?
H39A C39 H39B 109.5 . . ?
C36 C39 H39C 109.5 . . ?
H39A C39 H39C 109.5 . . ?
H39B C39 H39C 109.5 . . ?
N5 C40 C41 109.90(18) . . ?
N5 C40 C43 123.91(18) . . ?
C41 C40 C43 126.18(19) . . ?
C42 C41 C40 105.47(18) . . ?
C42 C41 C44 128.4(2) . . ?
C40 C41 C44 126.1(2) . . ?
N6 C42 C41 108.22(18) . . ?
N6 C42 C45 122.1(2) . . ?
C41 C42 C45 129.6(2) . . ?
C40 C43 H43A 109.5 . . ?
C40 C43 H43B 109.5 . . ?
H43A C43 H43B 109.5 . . ?
C40 C43 H43C 109.5 . . ?
H43A C43 H43C 109.5 . . ?
H43B C43 H43C 109.5 . . ?
C41 C44 H44A 109.5 . . ?
C41 C44 H44B 109.5 . . ?
H44A C44 H44B 109.5 . . ?
C41 C44 H44C 109.5 . . ?
H44A C44 H44C 109.5 . . ?
H44B C44 H44C 109.5 . . ?
C42 C45 H45A 109.5 . . ?
C42 C45 H45B 109.5 . . ?
H45A C45 H45B 109.5 . . ?
C42 C45 H45C 109.5 . . ?
H45A C45 H45C 109.5 . . ?
H45B C45 H45C 109.5 . . ?

loop_
_geom_bond_atom_site_label_1
_geom_bond_atom_site_label_2
_geom_bond_distance
_geom_bond_site_symmetry_2
_geom_bond_publ_flag
C46A C47A 1.479(9) . ?
C46A H46A 0.9800 . ?
C46A H46B 0.9800 . ?
C46A H46C 0.9800 . ?
C47A C48A 1.479(8) . ?
C47A H47A 0.9900 . ?
C47A H47B 0.9900 . ?
C48A C49A 1.494(8) . ?
C48A H48A 0.9900 . ?
C48A H48B 0.9900 . ?
C49A C50A 1.466(12) . ?
C49A H49A 0.9900 . ?
C49A H49B 0.9900 . ?
C50A H50A 0.9800 . ?
C50A H50B 0.9800 . ?
C50A H50C 0.9800 . ?
C46B Cl2 1.64(4) . ?
C46B Cl3 1.65(4) . ?
C46B H46D 0.9900 . ?
C46B H46E 0.9900 . ?
B1 N2 1.532(3) . ?
B1 N4 1.541(3) . ?
B1 N6 1.542(3) . ?
B1 H1 1.0000 . ?
N1 C28 1.350(2) . ?
N1 N2 1.368(2) . ?
N1 W1 2.2291(15) . ?
N2 C30 1.356(2) . ?
N3 C34 1.354(2) . ?
N3 N4 1.369(2) . ?
N3 W1 2.2278(16) . ?
N4 C36 1.355(2) . ?
N5 C40 1.352(2) . ?
N5 N6 1.374(2) . ?
N5 W1 2.1778(16) . ?
N6 C42 1.354(2) . ?
O1 C3 1.157(2) . ?
P1 C1 1.7943(18) . ?
P1 C22 1.8262(19) . ?
P1 C21 1.838(2) . ?
P2 C2 1.8001(18) . ?
P2 C4 1.827(2) . ?
P2 C10 1.833(2) . ?
W1 C3 1.9641(19) . ?
W1 C1 2.0402(18) . ?
W1 C2 2.0595(18) . ?
W1 Cl1 2.4265(5) . ?
C1 C2 1.331(2) . ?
C4 C9 1.393(3) . ?
C4 C5 1.396(3) . ?
C5 C6 1.386(3) . ?
C5 H5 0.9500 . ?
C6 C7 1.386(4) . ?
C6 H6 0.9500 . ?
C7 C8 1.375(4) . ?
C7 H7 0.9500 . ?
C8 C9 1.396(3) . ?
C8 H8 0.9500 . ?
C9 H9 0.9500 . ?
C10 C15 1.390(4) . ?
C10 C11 1.398(3) . ?
C11 C12 1.394(4) . ?
C11 H11 0.9500 . ?
C12 C13 1.363(5) . ?
C12 H12 0.9500 . ?
C13 C14 1.390(5) . ?
C13 H13 0.9500 . ?
C14 C15 1.398(3) . ?
C14 H14 0.9500 . ?
C15 H15 0.9500 . ?
C16 C21 1.389(4) . ?
C16 C17 1.393(4) . ?
C16 H16 0.9500 . ?
C17 C18 1.387(5) . ?
C17 H17 0.9500 . ?
C18 C19 1.375(6) . ?
C18 H18 0.9500 . ?
C19 C20 1.391(4) . ?
C19 H19 0.9500 . ?
C20 C21 1.394(3) . ?
C20 H20 0.9500 . ?
C22 C27 1.396(3) . ?
C22 C23 1.402(3) . ?
C23 C24 1.388(3) . ?
C23 H23 0.9500 . ?
C24 C25 1.390(3) . ?
C24 H24 0.9500 . ?
C25 C26 1.389(3) . ?
C25 H25 0.9500 . ?
C26 C27 1.390(3) . ?
C26 H26 0.9500 . ?
C27 H27 0.9500 . ?
C28 C29 1.403(3) . ?
C28 C31 1.488(3) . ?
C29 C30 1.379(3) . ?
C29 C32 1.502(3) . ?
C30 C33 1.490(3) . ?
C31 H31A 0.9800 . ?
C31 H31B 0.9800 . ?
C31 H31C 0.9800 . ?
C32 H32A 0.9800 . ?
C32 H32B 0.9800 . ?
C32 H32C 0.9800 . ?
C33 H33A 0.9800 . ?
C33 H33B 0.9800 . ?
C33 H33C 0.9800 . ?
C34 C35 1.398(3) . ?
C34 C37 1.489(3) . ?
C35 C36 1.387(3) . ?
C35 C38 1.498(3) . ?
C36 C39 1.489(3) . ?
C37 H37A 0.9800 . ?
C37 H37B 0.9800 . ?
C37 H37C 0.9800 . ?
C38 H38A 0.9800 . ?
C38 H38B 0.9800 . ?
C38 H38C 0.9800 . ?
C39 H39A 0.9800 . ?
C39 H39B 0.9800 . ?
C39 H39C 0.9800 . ?
C40 C41 1.400(3) . ?
C40 C43 1.490(3) . ?
C41 C42 1.387(3) . ?
C41 C44 1.497(3) . ?
C42 C45 1.497(3) . ?
C43 H43A 0.9800 . ?
C43 H43B 0.9800 . ?
C43 H43C 0.9800 . ?
C44 H44A 0.9800 . ?
C44 H44B 0.9800 . ?
C44 H44C 0.9800 . ?
C45 H45A 0.9800 . ?
C45 H45B 0.9800 . ?
C45 H45C 0.9800 . ?

loop_
_geom_torsion_atom_site_label_1
_geom_torsion_atom_site_label_2
_geom_torsion_atom_site_label_3
_geom_torsion_atom_site_label_4
_geom_torsion
_geom_torsion_site_symmetry_1
_geom_torsion_site_symmetry_2
_geom_torsion_site_symmetry_3
_geom_torsion_site_symmetry_4
_geom_torsion_publ_flag
C46A C47A C48A C49A -177.4(6) . . . . ?
C47A C48A C49A C50A -168.6(9) . . . . ?
C28 N1 N2 C30 0.5(2) . . . . ?
W1 N1 N2 C30 -173.16(13) . . . . ?
C28 N1 N2 B1 -178.44(16) . . . . ?
W1 N1 N2 B1 7.9(2) . . . . ?
N4 B1 N2 C30 -124.5(2) . . . . ?
N6 B1 N2 C30 118.6(2) . . . . ?
N4 B1 N2 N1 54.1(2) . . . . ?
N6 B1 N2 N1 -62.8(2) . . . . ?
C34 N3 N4 C36 -0.4(2) . . . . ?
W1 N3 N4 C36 175.87(12) . . . . ?
C34 N3 N4 B1 -173.86(16) . . . . ?
W1 N3 N4 B1 2.4(2) . . . . ?
N2 B1 N4 C36 127.17(19) . . . . ?
N6 B1 N4 C36 -114.2(2) . . . . ?
N2 B1 N4 N3 -60.8(2) . . . . ?
N6 B1 N4 N3 57.9(2) . . . . ?
C40 N5 N6 C42 0.1(2) . . . . ?
W1 N5 N6 C42 175.60(12) . . . . ?
C40 N5 N6 B1 173.15(16) . . . . ?
W1 N5 N6 B1 -11.3(2) . . . . ?
N2 B1 N6 C42 -123.0(2) . . . . ?
N4 B1 N6 C42 118.3(2) . . . . ?
N2 B1 N6 N5 65.4(2) . . . . ?
N4 B1 N6 N5 -53.2(2) . . . . ?
C22 P1 C1 C2 155.3(2) . . . . ?
C21 P1 C1 C2 49.0(2) . . . . ?
C22 P1 C1 W1 -34.8(3) . . . . ?
C21 P1 C1 W1 -141.1(2) . . . . ?
P1 C1 C2 P2 -8.4(3) . . . . ?
W1 C1 C2 P2 176.3(2) . . . . ?
P1 C1 C2 W1 175.2(2) . . . . ?
C4 P2 C2 C1 154.0(2) . . . . ?
C10 P2 C2 C1 50.3(2) . . . . ?
C4 P2 C2 W1 -33.9(3) . . . . ?
C10 P2 C2 W1 -137.5(2) . . . . ?
C2 P2 C4 C9 141.73(16) . . . . ?
C10 P2 C4 C9 -113.61(17) . . . . ?
C2 P2 C4 C5 -37.8(2) . . . . ?
C10 P2 C4 C5 66.8(2) . . . . ?
C9 C4 C5 C6 -1.2(3) . . . . ?
P2 C4 C5 C6 178.33(18) . . . . ?
C4 C5 C6 C7 0.1(4) . . . . ?
C5 C6 C7 C8 1.2(4) . . . . ?
C6 C7 C8 C9 -1.4(3) . . . . ?
C5 C4 C9 C8 1.0(3) . . . . ?
P2 C4 C9 C8 -178.56(17) . . . . ?
C7 C8 C9 C4 0.3(3) . . . . ?
C2 P2 C10 C15 30.3(2) . . . . ?
C4 P2 C10 C15 -76.6(2) . . . . ?
C2 P2 C10 C11 -151.03(17) . . . . ?
C4 P2 C10 C11 102.00(18) . . . . ?
C15 C10 C11 C12 -0.2(4) . . . . ?
P2 C10 C11 C12 -178.9(2) . . . . ?
C10 C11 C12 C13 0.0(4) . . . . ?
C11 C12 C13 C14 0.4(4) . . . . ?
C12 C13 C14 C15 -0.7(4) . . . . ?
C11 C10 C15 C14 0.0(4) . . . . ?
P2 C10 C15 C14 178.6(2) . . . . ?
C13 C14 C15 C10 0.5(4) . . . . ?
C21 C16 C17 C18 -0.8(5) . . . . ?
C16 C17 C18 C19 -1.7(5) . . . . ?
C17 C18 C19 C20 2.4(5) . . . . ?
C18 C19 C20 C21 -0.6(4) . . . . ?
C17 C16 C21 C20 2.5(4) . . . . ?
C17 C16 C21 P1 -175.4(2) . . . . ?
C19 C20 C21 C16 -1.8(3) . . . . ?
C19 C20 C21 P1 176.19(19) . . . . ?
C1 P1 C21 C16 60.9(2) . . . . ?
C22 P1 C21 C16 -47.7(2) . . . . ?
C1 P1 C21 C20 -117.00(17) . . . . ?
C22 P1 C21 C20 134.39(17) . . . . ?
C1 P1 C22 C27 -32.1(2) . . . . ?
C21 P1 C22 C27 73.19(19) . . . . ?
C1 P1 C22 C23 150.46(15) . . . . ?
C21 P1 C22 C23 -104.21(16) . . . . ?
C27 C22 C23 C24 -1.5(3) . . . . ?
P1 C22 C23 C24 176.12(16) . . . . ?
C22 C23 C24 C25 1.7(3) . . . . ?
C23 C24 C25 C26 -0.6(4) . . . . ?
C24 C25 C26 C27 -0.8(4) . . . . ?
C25 C26 C27 C22 1.0(3) . . . . ?
C23 C22 C27 C26 0.1(3) . . . . ?
P1 C22 C27 C26 -177.23(17) . . . . ?
N2 N1 C28 C29 -0.9(2) . . . . ?
W1 N1 C28 C29 171.52(14) . . . . ?
N2 N1 C28 C31 178.30(19) . . . . ?
W1 N1 C28 C31 -9.3(3) . . . . ?
N1 C28 C29 C30 1.0(2) . . . . ?
C31 C28 C29 C30 -178.2(2) . . . . ?
N1 C28 C29 C32 -179.5(2) . . . . ?
C31 C28 C29 C32 1.3(4) . . . . ?
N1 N2 C30 C29 0.2(2) . . . . ?
B1 N2 C30 C29 178.92(18) . . . . ?
N1 N2 C30 C33 -178.9(2) . . . . ?
B1 N2 C30 C33 -0.1(3) . . . . ?
C28 C29 C30 N2 -0.7(2) . . . . ?
C32 C29 C30 N2 179.8(2) . . . . ?
C28 C29 C30 C33 178.2(2) . . . . ?
C32 C29 C30 C33 -1.3(4) . . . . ?
N4 N3 C34 C35 1.0(2) . . . . ?
W1 N3 C34 C35 -174.57(13) . . . . ?
N4 N3 C34 C37 -177.89(18) . . . . ?
W1 N3 C34 C37 6.6(3) . . . . ?
N3 C34 C35 C36 -1.1(2) . . . . ?
C37 C34 C35 C36 177.72(19) . . . . ?
N3 C34 C35 C38 179.51(19) . . . . ?
C37 C34 C35 C38 -1.6(3) . . . . ?
N3 N4 C36 C35 -0.3(2) . . . . ?
B1 N4 C36 C35 172.47(18) . . . . ?
N3 N4 C36 C39 177.74(18) . . . . ?
B1 N4 C36 C39 -9.5(3) . . . . ?
C34 C35 C36 N4 0.8(2) . . . . ?
C38 C35 C36 N4 -179.80(19) . . . . ?
C34 C35 C36 C39 -177.0(2) . . . . ?
C38 C35 C36 C39 2.4(4) . . . . ?
N6 N5 C40 C41 0.9(2) . . . . ?
W1 N5 C40 C41 -173.89(13) . . . . ?
N6 N5 C40 C43 -177.92(19) . . . . ?
W1 N5 C40 C43 7.3(3) . . . . ?
N5 C40 C41 C42 -1.5(2) . . . . ?
C43 C40 C41 C42 177.3(2) . . . . ?
N5 C40 C41 C44 179.3(2) . . . . ?
C43 C40 C41 C44 -1.9(4) . . . . ?
N5 N6 C42 C41 -1.0(2) . . . . ?
B1 N6 C42 C41 -173.18(18) . . . . ?
N5 N6 C42 C45 177.41(19) . . . . ?
B1 N6 C42 C45 5.2(3) . . . . ?
C40 C41 C42 N6 1.5(2) . . . . ?
C44 C41 C42 N6 -179.3(2) . . . . ?
C40 C41 C42 C45 -176.8(2) . . . . ?
C44 C41 C42 C45 2.4(4) . . . . ?
